data_7019152
loop_
_publ_author_name
'Wang, Kai-Yao'
'Zhou, Liu-Jiang'
'Feng, Mei-Ling'
'Huang, Xiao-Ying'

_publ_section_title
;
 Assembly of novel organic-decorated quaternary TM-Hg-Sb-Q compounds (TM =
 Mn, Fe, Co; Q = S, Se) by the combination of three types of metal
 coordination geometries.
;
_journal_issue 22
_journal_name_full 'Dalton transactions (Cambridge, England : 2003)'
_journal_page_first 6689
_journal_page_last 6695
_journal_paper_doi 10.1039/c2dt30366c
_journal_volume 41
_journal_year 2012
_chemical_formula_moiety 'C24 H16 Hg Mn2 N4 S6 Sb2'
_chemical_formula_sum 'C24 H16 Hg Mn2 N4 S6 Sb2'
_chemical_formula_weight 1106.74
_chemical_name_systematic
;
?
;
_space_group_IT_number 2
_symmetry_cell_setting triclinic
_symmetry_space_group_name_Hall '-P 1'
_symmetry_space_group_name_H-M 'P -1'
_atom_sites_solution_hydrogens geom
_atom_sites_solution_primary direct
_atom_sites_solution_secondary difmap
_audit_creation_method SHELXL-97
_cell_angle_alpha 106.744(9)
_cell_angle_beta 92.718(8)
_cell_angle_gamma 102.944(8)
_cell_formula_units_Z 1
_cell_length_a 7.7501(8)
_cell_length_b 8.6677(8)
_cell_length_c 11.4926(12)
_cell_measurement_reflns_used 1367
_cell_measurement_temperature 296(2)
_cell_measurement_theta_max 29.1330
_cell_measurement_theta_min 2.5282
_cell_volume 715.30(13)
_computing_cell_refinement 'CrysAlis CCD (Oxford Diffraction, 2006)'
_computing_data_collection 'CrysAlis CCD (Oxford Diffraction, 2006)'
_computing_data_reduction 'CrysAlis RED (Oxford Diffraction, 2006)'
_computing_molecular_graphics 'DIAMOND. Version 3.0. Crystal Impact'
_computing_publication_material 'Windows Word 2003'
_computing_structure_refinement 'SHELXL-97 (Sheldrick, 1997)'
_computing_structure_solution 'SHELXS-97 (Sheldrick, 1990)'
_diffrn_ambient_temperature 296(2)
_diffrn_detector_area_resol_mean 16.2083
_diffrn_measured_fraction_theta_full 0.990
_diffrn_measured_fraction_theta_max 0.990
_diffrn_measurement_device_type 'Xcalibur, Eos'
_diffrn_measurement_method '\w scans'
_diffrn_radiation_monochromator graphite
_diffrn_radiation_source 'fine-focus sealed tube'
_diffrn_radiation_type MoK\a
_diffrn_radiation_wavelength 0.71073
_diffrn_reflns_av_R_equivalents 0.0501
_diffrn_reflns_av_sigmaI/netI 0.0887
_diffrn_reflns_limit_h_max 9
_diffrn_reflns_limit_h_min -9
_diffrn_reflns_limit_k_max 10
_diffrn_reflns_limit_k_min -10
_diffrn_reflns_limit_l_max 14
_diffrn_reflns_limit_l_min -14
_diffrn_reflns_number 6125
_diffrn_reflns_theta_full 26.74
_diffrn_reflns_theta_max 26.74
_diffrn_reflns_theta_min 2.64
_exptl_absorpt_coefficient_mu 8.533
_exptl_absorpt_correction_T_max 1.00000
_exptl_absorpt_correction_T_min 0.60246
_exptl_absorpt_correction_type multi-scan
_exptl_absorpt_process_details 'CrysAlis CCD; Oxford, 2006'
_exptl_crystal_colour red
_exptl_crystal_density_diffrn 2.569
_exptl_crystal_density_method 'not measured'
_exptl_crystal_description column
_exptl_crystal_F_000 516
_exptl_crystal_size_max 0.19
_exptl_crystal_size_mid 0.05
_exptl_crystal_size_min 0.03
_refine_diff_density_max 1.039
_refine_diff_density_min -0.989
_refine_diff_density_rms 0.197
_refine_ls_extinction_method none
_refine_ls_goodness_of_fit_ref 1.005
_refine_ls_hydrogen_treatment constr
_refine_ls_matrix_type full
_refine_ls_number_parameters 178
_refine_ls_number_reflns 3001
_refine_ls_number_restraints 0
_refine_ls_restrained_S_all 1.005
_refine_ls_R_factor_all 0.0827
_refine_ls_R_factor_gt 0.0476
_refine_ls_shift/su_max 0.000
_refine_ls_shift/su_mean 0.000
_refine_ls_structure_factor_coef Fsqd
_refine_ls_weighting_details 'calc w=1/[\s^2^(Fo^2^)+(0.0270P)^2^+0.0000P] where P=(Fo^2^+2Fc^2^)/3'
_refine_ls_weighting_scheme calc
_refine_ls_wR_factor_gt 0.0804
_refine_ls_wR_factor_ref 0.0926
_reflns_number_gt 2103
_reflns_number_total 3001
_reflns_threshold_expression >2sigma(I)
_cod_data_source_file c2dt30366c.txt
_cod_data_source_block compound-1-KW3-40B
_cod_database_code 7019152

loop_
_symmetry_equiv_pos_as_xyz
'x, y, z'
'-x, -y, -z'

loop_
_atom_site_label
_atom_site_type_symbol
_atom_site_fract_x
_atom_site_fract_y
_atom_site_fract_z
_atom_site_U_iso_or_equiv
_atom_site_adp_type
_atom_site_occupancy
_atom_site_symmetry_multiplicity
_atom_site_calc_flag
_atom_site_refinement_flags
Hg1 Hg 1.0000 0.5000 0.5000 0.03822(18) Uani 1 2 d S
Sb1 Sb 0.62176(8) 0.26035(7) 0.61894(5) 0.02990(18) Uani 1 1 d .
Mn1 Mn 0.42849(18) 0.32596(15) 0.36805(11) 0.0291(3) Uani 1 1 d .
S1 S 0.6629(3) 0.1703(3) 0.4094(2) 0.0373(6) Uani 1 1 d .
S2 S 0.3743(3) 0.3825(3) 0.59444(19) 0.0285(5) Uani 1 1 d .
S3 S 0.8519(3) 0.5307(3) 0.6773(2) 0.0313(6) Uani 1 1 d .
N1 N 0.4271(9) 0.2527(8) 0.1601(6) 0.0229(16) Uani 1 1 d .
N2 N 0.2176(9) 0.0886(7) 0.2899(6) 0.0223(16) Uani 1 1 d .
C1 C 0.5222(12) 0.3378(10) 0.0978(7) 0.030(2) Uani 1 1 d .
H1A H 0.5988 0.4401 0.1404 0.035 Uiso 1 1 calc R
C2 C 0.5141(12) 0.2824(11) -0.0294(8) 0.036(2) Uani 1 1 d .
H2A H 0.5851 0.3466 -0.0699 0.043 Uiso 1 1 calc R
C3 C 0.4016(12) 0.1335(10) -0.0941(8) 0.034(2) Uani 1 1 d .
H3A H 0.3933 0.0962 -0.1791 0.041 Uiso 1 1 calc R
C4 C 0.2980(11) 0.0370(10) -0.0306(7) 0.029(2) Uani 1 1 d .
C5 C 0.1747(11) -0.1179(11) -0.0885(8) 0.034(2) Uani 1 1 d .
H5A H 0.1617 -0.1614 -0.1733 0.041 Uiso 1 1 calc R
C6 C 0.0776(12) -0.2018(11) -0.0247(8) 0.037(2) Uani 1 1 d .
H6A H 0.0011 -0.3049 -0.0656 0.044 Uiso 1 1 calc R
C7 C 0.0870(11) -0.1386(10) 0.1057(8) 0.028(2) Uani 1 1 d .
C8 C -0.0179(11) -0.2191(10) 0.1777(9) 0.035(2) Uani 1 1 d .
H8A H -0.0955 -0.3233 0.1420 0.043 Uiso 1 1 calc R
C9 C -0.0046(12) -0.1430(11) 0.2997(8) 0.038(2) Uani 1 1 d .
H9A H -0.0745 -0.1941 0.3483 0.046 Uiso 1 1 calc R
C10 C 0.1128(12) 0.0101(10) 0.3515(8) 0.036(2) Uani 1 1 d .
H10A H 0.1177 0.0606 0.4353 0.043 Uiso 1 1 calc R
C11 C 0.2036(10) 0.0154(9) 0.1668(7) 0.0197(18) Uani 1 1 d .
C12 C 0.3139(11) 0.1052(10) 0.0991(7) 0.0235(19) Uani 1 1 d .

loop_
_atom_site_aniso_label
_atom_site_aniso_U_11
_atom_site_aniso_U_22
_atom_site_aniso_U_33
_atom_site_aniso_U_23
_atom_site_aniso_U_13
_atom_site_aniso_U_12
Hg1 0.0387(4) 0.0458(3) 0.0328(3) 0.0131(3) 0.0129(3) 0.0126(3)
Sb1 0.0313(4) 0.0328(4) 0.0213(3) 0.0067(3) 0.0019(3) 0.0018(3)
Mn1 0.0323(8) 0.0274(7) 0.0171(7) -0.0001(5) 0.0019(6) -0.0044(6)
S1 0.0398(15) 0.0435(14) 0.0227(12) -0.0012(10) 0.0063(11) 0.0130(12)
S2 0.0241(12) 0.0315(12) 0.0219(11) 0.0033(9) 0.0032(10) -0.0031(10)
S3 0.0282(13) 0.0340(12) 0.0222(11) 0.0005(9) 0.0007(10) 0.0000(11)
N1 0.023(4) 0.026(4) 0.016(3) 0.003(3) 0.000(3) 0.005(3)
N2 0.021(4) 0.023(4) 0.021(4) 0.005(3) 0.004(3) 0.003(3)
C1 0.037(6) 0.027(5) 0.023(5) 0.009(4) 0.008(4) 0.003(4)
C2 0.039(6) 0.041(6) 0.029(5) 0.013(4) 0.013(5) 0.010(5)
C3 0.040(6) 0.039(5) 0.023(5) 0.002(4) 0.007(4) 0.021(5)
C4 0.028(5) 0.032(5) 0.024(5) 0.002(4) 0.004(4) 0.016(4)
C5 0.027(5) 0.041(5) 0.022(5) -0.007(4) -0.011(4) 0.009(4)
C6 0.033(6) 0.033(5) 0.032(5) -0.003(4) -0.014(5) 0.005(5)
C7 0.017(5) 0.027(5) 0.035(5) 0.003(4) -0.006(4) 0.007(4)
C8 0.019(5) 0.026(5) 0.051(6) 0.011(4) -0.007(5) -0.011(4)
C9 0.032(6) 0.047(6) 0.028(5) 0.012(4) 0.002(5) -0.003(5)
C10 0.043(6) 0.033(5) 0.026(5) 0.004(4) 0.012(5) 0.004(5)
C11 0.016(4) 0.021(4) 0.017(4) 0.001(3) -0.009(3) 0.005(4)
C12 0.030(5) 0.025(4) 0.019(4) 0.004(3) 0.005(4) 0.018(4)

loop_
_atom_type_symbol
_atom_type_description
_atom_type_scat_dispersion_real
_atom_type_scat_dispersion_imag
_atom_type_scat_source
C C 0.0033 0.0016 'International Tables Vol C Tables 4.2.6.8 and 6.1.1.4'
H H 0.0000 0.0000 'International Tables Vol C Tables 4.2.6.8 and 6.1.1.4'
Hg Hg -2.3894 9.2266 'International Tables Vol C Tables 4.2.6.8 and 6.1.1.4'
Mn Mn 0.3368 0.7283 'International Tables Vol C Tables 4.2.6.8 and 6.1.1.4'
N N 0.0061 0.0033 'International Tables Vol C Tables 4.2.6.8 and 6.1.1.4'
S S 0.1246 0.1234 'International Tables Vol C Tables 4.2.6.8 and 6.1.1.4'
Sb Sb -0.5866 1.5461 'International Tables Vol C Tables 4.2.6.8 and 6.1.1.4'

loop_
_geom_angle_atom_site_label_1
_geom_angle_atom_site_label_2
_geom_angle_atom_site_label_3
_geom_angle
_geom_angle_site_symmetry_1
_geom_angle_site_symmetry_3
S3 Hg1 S3 180.0 2_766 .
S1 Sb1 S2 97.13(8) . .
S1 Sb1 S3 97.40(8) . .
S2 Sb1 S3 94.49(8) . .
N2 Mn1 N1 73.4(2) . .
N2 Mn1 S2 163.0(2) . 2_666
N1 Mn1 S2 94.29(17) . 2_666
N2 Mn1 S2 98.17(17) . .
N1 Mn1 S2 170.40(18) . .
S2 Mn1 S2 93.03(7) 2_666 .
N2 Mn1 S1 92.28(19) . .
N1 Mn1 S1 96.57(18) . .
S2 Mn1 S1 100.86(9) 2_666 .
S2 Mn1 S1 88.14(8) . .
N2 Mn1 S3 82.76(19) . 2_666
N1 Mn1 S3 83.90(18) . 2_666
S2 Mn1 S3 84.38(8) 2_666 2_666
S2 Mn1 S3 90.64(8) . 2_666
S1 Mn1 S3 174.67(9) . 2_666
Sb1 S1 Mn1 87.45(8) . .
Sb1 S2 Mn1 94.45(8) . 2_666
Sb1 S2 Mn1 86.54(7) . .
Mn1 S2 Mn1 86.97(7) 2_666 .
Hg1 S3 Sb1 100.96(8) . .
Hg1 S3 Mn1 104.75(9) . 2_666
Sb1 S3 Mn1 86.39(8) . 2_666
C1 N1 C12 118.9(7) . .
C1 N1 Mn1 127.0(5) . .
C12 N1 Mn1 114.1(5) . .
C10 N2 C11 117.2(7) . .
C10 N2 Mn1 126.4(5) . .
C11 N2 Mn1 116.4(5) . .
N1 C1 C2 123.1(8) . .
N1 C1 H1A 118.4 . .
C2 C1 H1A 118.4 . .
C3 C2 C1 119.6(8) . .
C3 C2 H2A 120.2 . .
C1 C2 H2A 120.2 . .
C2 C3 C4 119.1(8) . .
C2 C3 H3A 120.4 . .
C4 C3 H3A 120.4 . .
C3 C4 C5 123.9(8) . .
C3 C4 C12 117.1(8) . .
C5 C4 C12 119.0(8) . .
C6 C5 C4 121.5(8) . .
C6 C5 H5A 119.3 . .
C4 C5 H5A 119.3 . .
C5 C6 C7 121.9(8) . .
C5 C6 H6A 119.1 . .
C7 C6 H6A 119.1 . .
C11 C7 C8 116.8(8) . .
C11 C7 C6 118.8(8) . .
C8 C7 C6 124.3(8) . .
C9 C8 C7 119.1(8) . .
C9 C8 H8A 120.4 . .
C7 C8 H8A 120.4 . .
C8 C9 C10 119.8(8) . .
C8 C9 H9A 120.1 . .
C10 C9 H9A 120.1 . .
N2 C10 C9 123.8(8) . .
N2 C10 H10A 118.1 . .
C9 C10 H10A 118.1 . .
N2 C11 C7 123.2(7) . .
N2 C11 C12 116.9(6) . .
C7 C11 C12 119.9(7) . .
N1 C12 C4 122.1(7) . .
N1 C12 C11 118.9(7) . .
C4 C12 C11 118.9(7) . .

loop_
_geom_bond_atom_site_label_1
_geom_bond_atom_site_label_2
_geom_bond_distance
_geom_bond_site_symmetry_2
Hg1 S3 2.364(2) 2_766
Hg1 S3 2.364(2) .
Sb1 S1 2.369(2) .
Sb1 S2 2.430(3) .
Sb1 S3 2.496(2) .
Mn1 N2 2.236(6) .
Mn1 N1 2.288(6) .
Mn1 S2 2.547(2) 2_666
Mn1 S2 2.578(2) .
Mn1 S1 2.595(3) .
Mn1 S3 2.831(3) 2_666
S2 Mn1 2.547(2) 2_666
S3 Mn1 2.831(3) 2_666
N1 C1 1.308(9) .
N1 C12 1.349(9) .
N2 C10 1.307(9) .
N2 C11 1.361(9) .
C1 C2 1.395(11) .
C1 H1A 0.9300 .
C2 C3 1.364(11) .
C2 H2A 0.9300 .
C3 C4 1.408(11) .
C3 H3A 0.9300 .
C4 C5 1.418(11) .
C4 C12 1.424(10) .
C5 C6 1.322(12) .
C5 H5A 0.9300 .
C6 C7 1.431(11) .
C6 H6A 0.9300 .
C7 C11 1.397(10) .
C7 C8 1.405(12) .
C8 C9 1.355(12) .
C8 H8A 0.9300 .
C9 C10 1.377(11) .
C9 H9A 0.9300 .
C10 H10A 0.9300 .
C11 C12 1.434(10) .

loop_
_geom_hbond_atom_site_label_D
_geom_hbond_atom_site_label_H
_geom_hbond_atom_site_label_A
_geom_hbond_distance_DH
_geom_hbond_distance_HA
_geom_hbond_distance_DA
_geom_hbond_angle_DHA
_geom_hbond_site_symmetry_A
C3 H3A S1 0.93 2.91 3.749(9) 151.3 2_655
C9 H9A S2 0.93 2.75 3.622(9) 156.5 2_556
